data_1574405
loop_
_publ_author_name
'Tan, Hao-Chong'
'Shing, Ka-Pan'
'Wang, Hua-Hua'
'Liu, Yungen'
'Che, Chi-Ming'

_publ_section_title
;
 Chiral iron porphyrin (+)-D4-(por)FeCl catalyzes highly enantioselective
 cyclopropanation of alkenes using in situ generated diazoacetonitrile
 with up to 35&#x2009;000 product turnover
;
_journal_issue 17
_journal_name_full 'Chemical Science'
_journal_page_first 7191
_journal_page_last 7202
_journal_paper_doi 10.1039/D5SC00461F
_journal_volume 16
_journal_year 2025
_chemical_absolute_configuration ad
_chemical_formula_moiety 'C11 H8 F3 N'
_chemical_formula_sum 'C11 H8 F3 N'
_chemical_formula_weight 211.18
_chemical_name_systematic (1S,2R)-2-phenyl-2-(trifluoromethyl)cyclopropane-1-carbonitrile
_space_group_crystal_system orthorhombic
_space_group_IT_number 19
_space_group_name_Hall 'P 2ac 2ab'
_space_group_name_H-M_alt 'P 21 21 21'
_atom_sites_solution_hydrogens geom
_atom_sites_solution_primary iterative
_audit_creation_date 2024-04-29
_audit_creation_method
;
Olex2 1.5
(compiled 2024.02.16 svn.r378c4104 for OlexSys, GUI svn.r6928)
;
_audit_update_record
;
2024-04-29 deposited with the CCDC.	2025-03-17 downloaded from the CCDC.
;
_cell_angle_alpha 90
_cell_angle_beta 90
_cell_angle_gamma 90
_cell_formula_units_Z 4
_cell_length_a 7.1860(6)
_cell_length_b 10.3981(8)
_cell_length_c 12.9161(10)
_cell_measurement_reflns_used 9722
_cell_measurement_temperature 100.0(2)
_cell_measurement_theta_max 73.11
_cell_measurement_theta_min 4.75
_cell_volume 965.10(13)
_computing_cell_refinement 'SAINT V8.40B (?, 2016)'
_computing_data_collection 'Apex3 (Bruker 2018)'
_computing_data_reduction 'SAINT V8.40B (?, 2016)'
_computing_molecular_graphics 'Olex2 1.5 (Dolomanov et al., 2009)'
_computing_publication_material 'Olex2 1.5 (Dolomanov et al., 2009)'
_computing_structure_refinement 'XL  (Sheldrick, 2008)'
_computing_structure_solution 'olex2.solve 1.5 (Bourhis et al., 2015)'
_diffrn_ambient_temperature 100.0(2)
_diffrn_detector 'Bruker PHOTON III area detector'
_diffrn_detector_area_resol_mean 7.9
_diffrn_detector_type 'CMOS area detector'
_diffrn_measured_fraction_theta_full 0.998
_diffrn_measured_fraction_theta_max 0.989
_diffrn_measurement_device 'three-circle diffractometer'
_diffrn_measurement_device_type 'Bruker D8 VENTURE'
_diffrn_measurement_method '\w and \f scans'
_diffrn_radiation_monochromator 'mirror optics'
_diffrn_radiation_probe x-ray
_diffrn_radiation_type GaK\a
_diffrn_radiation_wavelength 1.34138
_diffrn_reflns_av_R_equivalents 0.0843
_diffrn_reflns_av_unetI/netI 0.0476
_diffrn_reflns_Laue_measured_fraction_full 0.998
_diffrn_reflns_Laue_measured_fraction_max 0.989
_diffrn_reflns_limit_h_max 9
_diffrn_reflns_limit_h_min -10
_diffrn_reflns_limit_k_max 13
_diffrn_reflns_limit_k_min -14
_diffrn_reflns_limit_l_max 17
_diffrn_reflns_limit_l_min -18
_diffrn_reflns_number 19415
_diffrn_reflns_point_group_measured_fraction_full 0.999
_diffrn_reflns_point_group_measured_fraction_max 0.987
_diffrn_reflns_theta_full 53.594
_diffrn_reflns_theta_max 73.328
_diffrn_reflns_theta_min 4.750
_diffrn_source 'microfocus Metaljet'
_diffrn_source_current 3.57
_diffrn_source_power 0.24947159999999996
_diffrn_source_type 'Incoatec Metaljet'
_diffrn_source_voltage 69.88
_diffrn_standards_number 0
_exptl_absorpt_coefficient_mu 0.703
_exptl_absorpt_correction_T_max 0.7537
_exptl_absorpt_correction_T_min 0.5011
_exptl_absorpt_correction_type multi-scan
_exptl_absorpt_process_details
;
SADABS-2016/2 (Bruker,2016/2) was used for absorption correction.
wR2(int) was 0.1558 before and 0.1118 after correction.
The Ratio of minimum to maximum transmission is 0.6649.
The \l/2 correction factor is Not present.
;
_exptl_crystal_colour colourless
_exptl_crystal_colour_primary colourless
_exptl_crystal_density_diffrn 1.453
_exptl_crystal_description rod
_exptl_crystal_F_000 432
_exptl_crystal_size_max 0.22
_exptl_crystal_size_mid 0.08
_exptl_crystal_size_min 0.06
_refine_diff_density_max 0.429
_refine_diff_density_min -0.251
_refine_diff_density_rms 0.076
_refine_ls_abs_structure_details
;
 Refined as an inversion twin.
;
_refine_ls_abs_structure_Flack 0.18(17)
_refine_ls_extinction_method none
_refine_ls_goodness_of_fit_ref 1.079
_refine_ls_hydrogen_treatment constr
_refine_ls_matrix_type full
_refine_ls_number_parameters 137
_refine_ls_number_reflns 2901
_refine_ls_number_restraints 0
_refine_ls_restrained_S_all 1.079
_refine_ls_R_factor_all 0.0433
_refine_ls_R_factor_gt 0.0416
_refine_ls_shift/su_max 0.000
_refine_ls_shift/su_mean 0.000
_refine_ls_structure_factor_coef Fsqd
_refine_ls_weighting_details 'w=1/[\s^2^(Fo^2^)+(0.0745P)^2^+0.0180P] where P=(Fo^2^+2Fc^2^)/3'
_refine_ls_weighting_scheme calc
_refine_ls_wR_factor_gt 0.1063
_refine_ls_wR_factor_ref 0.1077
_reflns_Friedel_coverage 0.725
_reflns_Friedel_fraction_full 1.000
_reflns_Friedel_fraction_max 0.985
_reflns_number_gt 2749
_reflns_number_total 2901
_reflns_threshold_expression 'I > 2\s(I)'
_cod_data_source_file d5sc00461f2.cif
_cod_data_source_block 20230828thc_alphacf3_enantio2__a
_cod_depositor_comments 'Adding full bibliography for 1574403--1574407.cif.'
_cod_database_code 1574405
_shelx_shelxl_version_number 2018/3
_shelx_space_group_comment
;
The symmetry employed for this shelxl refinement is uniquely defined
by the following loop, which should always be used as a source of
symmetry information in preference to the above space-group names.
They are only intended as comments.
;
_shelx_estimated_absorpt_t_max 0.959
_shelx_estimated_absorpt_t_min 0.861
_olex2_refinement_description
;
1. Twinned data refinement
 Scales: 0.82(17)
 0.18(17)
2. Fixed Uiso
 At 1.2 times of:
  All C(H) groups, All C(H,H) groups
3.a Ternary CH refined with riding coordinates:
 C2(H2)
3.b Secondary CH2 refined with riding coordinates:
 C8(H8a,H8b)
3.c Aromatic/amide H refined with riding coordinates:
 C5(H5), C6(H6), C7(H7), C10(H10), C11(H11)
;
_olex2_submission_special_instructions 'No special instructions were received'

loop_
_space_group_symop_operation_xyz
'x, y, z'
'x+1/2, -y+1/2, -z'
'-x, y+1/2, -z+1/2'
'-x+1/2, -y, z+1/2'

loop_
_atom_site_label
_atom_site_type_symbol
_atom_site_fract_x
_atom_site_fract_y
_atom_site_fract_z
_atom_site_U_iso_or_equiv
_atom_site_adp_type
_atom_site_occupancy
_atom_site_site_symmetry_order
_atom_site_calc_flag
_atom_site_refinement_flags_posn
_atom_site_refinement_flags_adp
_atom_site_refinement_flags_occupancy
_atom_site_disorder_assembly
_atom_site_disorder_group
F1 F 0.65358(18) 0.32043(10) 0.53227(9) 0.0310(3) Uani 1 1 d . . . . .
F2 F 0.74611(17) 0.50698(11) 0.58417(7) 0.0261(2) Uani 1 1 d . . . . .
F3 F 0.90515(16) 0.40290(10) 0.46979(9) 0.0279(3) Uani 1 1 d . . . . .
N1 N 0.6235(2) 0.17075(15) 0.31242(12) 0.0283(3) Uani 1 1 d . . . . .
C1 C 0.5896(2) 0.27809(14) 0.32040(13) 0.0216(3) Uani 1 1 d . . . . .
C2 C 0.5512(2) 0.41389(14) 0.32615(11) 0.0183(3) Uani 1 1 d . . . . .
H2 H 0.546328 0.458648 0.257676 0.022 Uiso 1 1 calc R U . . .
C3 C 0.6231(2) 0.49678(13) 0.41560(10) 0.0160(3) Uani 1 1 d . . . . .
C4 C 0.6954(2) 0.62794(14) 0.38873(11) 0.0155(3) Uani 1 1 d . . . . .
C5 C 0.8425(2) 0.64140(15) 0.31931(12) 0.0205(3) Uani 1 1 d . . . . .
H5 H 0.898918 0.567034 0.290288 0.025 Uiso 1 1 calc R U . . .
C6 C 0.9076(2) 0.76288(16) 0.29213(13) 0.0229(3) Uani 1 1 d . . . . .
H6 H 1.007703 0.771477 0.244557 0.028 Uiso 1 1 calc R U . . .
C7 C 0.8252(2) 0.87180(15) 0.33508(13) 0.0209(3) Uani 1 1 d . . . . .
H7 H 0.868765 0.954953 0.316599 0.025 Uiso 1 1 calc R U . . .
C8 C 0.4185(2) 0.46708(15) 0.40710(13) 0.0206(3) Uani 1 1 d . . . . .
H8A H 0.334271 0.537726 0.386034 0.025 Uiso 1 1 calc R U . . .
H8B H 0.364736 0.405882 0.457630 0.025 Uiso 1 1 calc R U . . .
C9 C 0.7310(2) 0.43146(15) 0.50041(11) 0.0209(3) Uani 1 1 d . . . . .
C10 C 0.6794(2) 0.85888(14) 0.40492(12) 0.0192(3) Uani 1 1 d . . . . .
H10 H 0.623792 0.933265 0.434345 0.023 Uiso 1 1 calc R U . . .
C11 C 0.6145(2) 0.73737(14) 0.43190(11) 0.0174(3) Uani 1 1 d . . . . .
H11 H 0.514979 0.728950 0.479811 0.021 Uiso 1 1 calc R U . . .

loop_
_atom_site_aniso_label
_atom_site_aniso_U_11
_atom_site_aniso_U_22
_atom_site_aniso_U_33
_atom_site_aniso_U_23
_atom_site_aniso_U_13
_atom_site_aniso_U_12
F1 0.0498(6) 0.0191(5) 0.0241(5) 0.0099(4) -0.0085(5) -0.0083(5)
F2 0.0398(5) 0.0244(5) 0.0141(4) -0.0022(3) -0.0052(4) -0.0006(4)
F3 0.0324(5) 0.0253(5) 0.0260(5) -0.0003(4) -0.0059(4) 0.0079(4)
N1 0.0397(8) 0.0179(6) 0.0272(7) -0.0034(5) 0.0000(6) -0.0007(6)
C1 0.0298(7) 0.0172(7) 0.0178(7) -0.0011(5) -0.0015(6) -0.0029(6)
C2 0.0274(7) 0.0142(6) 0.0133(6) -0.0012(5) -0.0031(5) -0.0011(5)
C3 0.0246(6) 0.0121(5) 0.0114(6) -0.0002(4) -0.0014(5) -0.0003(5)
C4 0.0228(6) 0.0122(6) 0.0116(6) -0.0001(4) -0.0021(5) -0.0009(5)
C5 0.0279(7) 0.0172(7) 0.0164(7) -0.0020(5) 0.0033(5) 0.0015(5)
C6 0.0274(7) 0.0221(7) 0.0193(7) 0.0019(5) 0.0044(6) -0.0023(6)
C7 0.0272(7) 0.0159(6) 0.0197(7) 0.0041(5) -0.0018(6) -0.0028(5)
C8 0.0243(6) 0.0159(6) 0.0216(7) -0.0012(5) -0.0012(6) -0.0015(5)
C9 0.0321(7) 0.0149(7) 0.0157(6) 0.0009(5) -0.0035(6) -0.0012(6)
C10 0.0264(6) 0.0138(6) 0.0173(6) -0.0010(5) -0.0013(6) 0.0008(5)
C11 0.0236(6) 0.0145(6) 0.0141(6) 0.0002(5) 0.0007(5) 0.0001(5)

loop_
_atom_type_symbol
_atom_type_description
_atom_type_scat_dispersion_real
_atom_type_scat_dispersion_imag
_atom_type_scat_source
C C 0.0137 0.0067 'International Tables Vol C Tables 4.2.6.8 and 6.1.1.4'
H H 0.0000 0.0000 'International Tables Vol C Tables 4.2.6.8 and 6.1.1.4'
F F 0.0583 0.0400 'International Tables Vol C Tables 4.2.6.8 and 6.1.1.4'
N N 0.0241 0.0134 'International Tables Vol C Tables 4.2.6.8 and 6.1.1.4'

loop_
_geom_angle_atom_site_label_1
_geom_angle_atom_site_label_2
_geom_angle_atom_site_label_3
_geom_angle
_geom_angle_site_symmetry_1
_geom_angle_site_symmetry_3
_geom_angle_publ_flag
N1 C1 C2 177.46(19) . . ?
C1 C2 H2 114.7 . . ?
C1 C2 C3 121.74(13) . . ?
C1 C2 C8 120.81(14) . . ?
C3 C2 H2 114.7 . . ?
C8 C2 H2 114.7 . . ?
C8 C2 C3 59.18(9) . . ?
C4 C3 C2 117.00(12) . . ?
C4 C3 C8 120.51(12) . . ?
C4 C3 C9 113.61(12) . . ?
C8 C3 C2 60.02(10) . . ?
C9 C3 C2 117.98(12) . . ?
C9 C3 C8 117.62(13) . . ?
C5 C4 C3 120.20(13) . . ?
C5 C4 C11 119.46(14) . . ?
C11 C4 C3 120.33(12) . . ?
C4 C5 H5 119.7 . . ?
C6 C5 C4 120.56(14) . . ?
C6 C5 H5 119.7 . . ?
C5 C6 H6 120.2 . . ?
C5 C6 C7 119.63(14) . . ?
C7 C6 H6 120.2 . . ?
C6 C7 H7 120.0 . . ?
C10 C7 C6 120.04(14) . . ?
C10 C7 H7 120.0 . . ?
C2 C8 H8A 117.7 . . ?
C2 C8 H8B 117.7 . . ?
C3 C8 C2 60.80(10) . . ?
C3 C8 H8A 117.7 . . ?
C3 C8 H8B 117.7 . . ?
H8A C8 H8B 114.8 . . ?
F1 C9 C3 113.40(13) . . ?
F2 C9 F1 106.80(12) . . ?
F2 C9 F3 106.91(13) . . ?
F2 C9 C3 111.39(13) . . ?
F3 C9 F1 106.55(13) . . ?
F3 C9 C3 111.41(13) . . ?
C7 C10 H10 119.9 . . ?
C7 C10 C11 120.22(14) . . ?
C11 C10 H10 119.9 . . ?
C4 C11 H11 120.0 . . ?
C10 C11 C4 120.09(13) . . ?
C10 C11 H11 120.0 . . ?

loop_
_geom_bond_atom_site_label_1
_geom_bond_atom_site_label_2
_geom_bond_distance
_geom_bond_site_symmetry_2
_geom_bond_publ_flag
F1 C9 1.3459(18) . ?
F2 C9 1.3413(17) . ?
F3 C9 1.346(2) . ?
N1 C1 1.147(2) . ?
C1 C2 1.441(2) . ?
C2 H2 1.0000 . ?
C2 C3 1.5312(19) . ?
C2 C8 1.519(2) . ?
C3 C4 1.5002(19) . ?
C3 C8 1.506(2) . ?
C3 C9 1.504(2) . ?
C4 C5 1.393(2) . ?
C4 C11 1.394(2) . ?
C5 H5 0.9500 . ?
C5 C6 1.392(2) . ?
C6 H6 0.9500 . ?
C6 C7 1.393(2) . ?
C7 H7 0.9500 . ?
C7 C10 1.389(2) . ?
C8 H8A 0.9900 . ?
C8 H8B 0.9900 . ?
C10 H10 0.9500 . ?
C10 C11 1.391(2) . ?
C11 H11 0.9500 . ?

loop_
_geom_torsion_atom_site_label_1
_geom_torsion_atom_site_label_2
_geom_torsion_atom_site_label_3
_geom_torsion_atom_site_label_4
_geom_torsion
_geom_torsion_site_symmetry_1
_geom_torsion_site_symmetry_2
_geom_torsion_site_symmetry_3
_geom_torsion_site_symmetry_4
_geom_torsion_publ_flag
C1 C2 C3 C4 139.25(15) . . . . ?
C1 C2 C3 C8 -109.41(17) . . . . ?
C1 C2 C3 C9 -2.0(2) . . . . ?
C1 C2 C8 C3 110.94(16) . . . . ?
C2 C3 C4 C5 -58.58(19) . . . . ?
C2 C3 C4 C11 120.58(15) . . . . ?
C2 C3 C9 F1 -44.53(19) . . . . ?
C2 C3 C9 F2 -165.04(13) . . . . ?
C2 C3 C9 F3 75.68(17) . . . . ?
C3 C4 C5 C6 178.50(14) . . . . ?
C3 C4 C11 C10 -178.55(14) . . . . ?
C4 C3 C8 C2 105.57(14) . . . . ?
C4 C3 C9 F1 172.98(13) . . . . ?
C4 C3 C9 F2 52.46(17) . . . . ?
C4 C3 C9 F3 -66.82(16) . . . . ?
C4 C5 C6 C7 0.2(2) . . . . ?
C5 C4 C11 C10 0.6(2) . . . . ?
C5 C6 C7 C10 0.2(2) . . . . ?
C6 C7 C10 C11 -0.3(2) . . . . ?
C7 C10 C11 C4 -0.1(2) . . . . ?
C8 C2 C3 C4 -111.34(15) . . . . ?
C8 C2 C3 C9 107.43(15) . . . . ?
C8 C3 C4 C5 -128.05(16) . . . . ?
C8 C3 C4 C11 51.11(19) . . . . ?
C8 C3 C9 F1 24.33(19) . . . . ?
C8 C3 C9 F2 -96.18(16) . . . . ?
C8 C3 C9 F3 144.54(14) . . . . ?
C9 C3 C4 C5 84.31(17) . . . . ?
C9 C3 C4 C11 -96.53(16) . . . . ?
C9 C3 C8 C2 -108.03(14) . . . . ?
C11 C4 C5 C6 -0.7(2) . . . . ?

loop_
_twin_individual_id
_twin_individual_mass_fraction_refined
1 0.82(17)
2 0.18(17)
